data_7224321
loop_
_publ_author_name
'Suhonen, Aku'
'Kortelainen, Minna'
'Nauha, Elisa'
'Yliniemel\"a-Sipari, Sanna'
'Pihko, Petri M.'
'Nissinen, Maija'

_publ_section_title
;
 Conformational properties and folding analysis of a series of seven
 oligoamide foldamers
;
_journal_issue 11
_journal_name_full CrystEngComm
_journal_page_first 2005
_journal_paper_doi 10.1039/C5CE02458G
_journal_volume 18
_journal_year 2016
_chemical_formula_moiety 'C33 H25 N5 O4, C4 H9 N O'
_chemical_formula_sum 'C37 H34 N6 O5'
_chemical_formula_weight 642.70
_space_group_crystal_system monoclinic
_space_group_IT_number 14
_space_group_name_Hall '-P 2ybc'
_space_group_name_H-M_alt 'P 1 21/c 1'
_symmetry_space_group_name_Hall '-P 2ybc'
_symmetry_space_group_name_H-M 'P 1 21/c 1'
_atom_sites_solution_hydrogens mixed
_audit_creation_method SHELXL-2014/6
_audit_update_record
;
2015-11-12 deposited with the CCDC.
2016-02-12 downloaded from the CCDC.
;
_cell_angle_alpha 90
_cell_angle_beta 94.0477(12)
_cell_angle_gamma 90
_cell_formula_units_Z 4
_cell_length_a 14.34241(19)
_cell_length_b 19.5568(2)
_cell_length_c 11.34410(16)
_cell_measurement_reflns_used 13494
_cell_measurement_temperature 173(2)
_cell_measurement_theta_max 28.8440
_cell_measurement_theta_min 2.5150
_cell_volume 3173.99(7)
_computing_structure_refinement 'SHELXL-2014/6 (Sheldrick, 2014)'
_diffrn_ambient_temperature 173(2)
_diffrn_detector_area_resol_mean 16.0107
_diffrn_measured_fraction_theta_full 0.999
_diffrn_measured_fraction_theta_max 0.917
_diffrn_measurement_device_type 'SuperNova, Single source at offset, Eos'
_diffrn_measurement_method '\w scans'
_diffrn_radiation_monochromator mirror
_diffrn_radiation_source 'SuperNova (Mo) X-ray Source'
_diffrn_radiation_type 'Mo K\a'
_diffrn_radiation_wavelength 0.7107
_diffrn_reflns_av_R_equivalents 0.0224
_diffrn_reflns_av_unetI/netI 0.0207
_diffrn_reflns_Laue_measured_fraction_full 0.999
_diffrn_reflns_Laue_measured_fraction_max 0.917
_diffrn_reflns_limit_h_max 19
_diffrn_reflns_limit_h_min -18
_diffrn_reflns_limit_k_max 26
_diffrn_reflns_limit_k_min -26
_diffrn_reflns_limit_l_max 14
_diffrn_reflns_limit_l_min -15
_diffrn_reflns_number 35938
_diffrn_reflns_point_group_measured_fraction_full 0.999
_diffrn_reflns_point_group_measured_fraction_max 0.917
_diffrn_reflns_theta_full 25.242
_diffrn_reflns_theta_max 29.130
_diffrn_reflns_theta_min 2.079
_exptl_absorpt_coefficient_mu 0.092
_exptl_absorpt_correction_T_max 1.00000
_exptl_absorpt_correction_T_min 0.66595
_exptl_absorpt_correction_type multi-scan
_exptl_absorpt_process_details
;
CrysAlisPro, Agilent Technologies,
Version 1.171.36.28 (release 01-02-2013 CrysAlis171 .NET)
(compiled Feb  1 2013,16:14:44)
Empirical absorption correction using spherical harmonics,
 implemented in SCALE3 ABSPACK scaling algorithm.
;
_exptl_crystal_colour colorless
_exptl_crystal_density_diffrn 1.345
_exptl_crystal_description plate
_exptl_crystal_F_000 1352
_exptl_crystal_size_max 0.400
_exptl_crystal_size_mid 0.220
_exptl_crystal_size_min 0.060
_refine_diff_density_max 0.264
_refine_diff_density_min -0.210
_refine_diff_density_rms 0.041
_refine_ls_extinction_method none
_refine_ls_goodness_of_fit_ref 1.024
_refine_ls_hydrogen_treatment mixed
_refine_ls_matrix_type full
_refine_ls_number_parameters 466
_refine_ls_number_reflns 7844
_refine_ls_number_restraints 0
_refine_ls_restrained_S_all 1.024
_refine_ls_R_factor_all 0.0538
_refine_ls_R_factor_gt 0.0424
_refine_ls_shift/su_max 0.001
_refine_ls_shift/su_mean 0.000
_refine_ls_structure_factor_coef Fsqd
_refine_ls_weighting_details 'w=1/[\s^2^(Fo^2^)+(0.0387P)^2^+1.4543P] where P=(Fo^2^+2Fc^2^)/3'
_refine_ls_weighting_scheme calc
_refine_ls_wR_factor_gt 0.0981
_refine_ls_wR_factor_ref 0.1044
_reflns_Friedel_coverage 0.000
_reflns_number_gt 6462
_reflns_number_total 7844
_reflns_threshold_expression 'I > 2\s(I)'
_cod_data_source_file c5ce02458g2.cif
_cod_data_source_block 1-DMA-at
_cod_depositor_comments 'Adding full bibliography for 7224320--7224336.cif.'
_cod_original_cell_volume 3173.98(7)
_cod_database_code 7224321
_shelx_space_group_comment
;
The symmetry employed for this shelxl refinement is uniquely defined
by the following loop, which should always be used as a source of
symmetry information in preference to the above space-group names.
They are only intended as comments.
;
_shelx_estimated_absorpt_t_min 0.964
_shelx_estimated_absorpt_t_max 0.995
_shelxl_version_number 2014/6

loop_
_space_group_symop_operation_xyz
'x, y, z'
'-x, y+1/2, -z+1/2'
'-x, -y, -z'
'x, -y-1/2, z-1/2'

loop_
_atom_site_label
_atom_site_type_symbol
_atom_site_fract_x
_atom_site_fract_y
_atom_site_fract_z
_atom_site_U_iso_or_equiv
_atom_site_adp_type
_atom_site_occupancy
_atom_site_site_symmetry_order
_atom_site_calc_flag
_atom_site_refinement_flags_posn
_atom_site_refinement_flags_adp
_atom_site_refinement_flags_occupancy
_atom_site_disorder_assembly
_atom_site_disorder_group
O1 O 0.97467(7) 0.44372(5) 0.34894(11) 0.0413(3) Uani 1 1 d . . . . .
O2 O 0.58461(8) 0.38227(5) 0.19575(9) 0.0357(2) Uani 1 1 d . . . . .
O3 O 0.68941(7) 0.62735(5) -0.22864(8) 0.0279(2) Uani 1 1 d . . . . .
O4 O 0.74121(6) 0.62615(4) 0.20827(7) 0.02509(19) Uani 1 1 d . . . . .
N1 N 0.85969(8) 0.52214(6) 0.31590(10) 0.0268(2) Uani 1 1 d . . . . .
H1N H 0.8398(12) 0.5588(9) 0.2746(15) 0.040 Uiso 1 1 d . U . . .
N2 N 0.68914(8) 0.46996(6) 0.22672(10) 0.0281(2) Uani 1 1 d . . . . .
H2N H 0.7117(12) 0.5026(9) 0.1896(16) 0.042 Uiso 1 1 d . U . . .
N3 N 0.72762(8) 0.63567(5) -0.02919(9) 0.0239(2) Uani 1 1 d . . . . .
H3N H 0.7195(11) 0.6143(8) 0.0371(15) 0.036 Uiso 1 1 d . U . . .
N4 N 0.71224(7) 0.73680(5) 0.15697(9) 0.0226(2) Uani 1 1 d . . . . .
H4N H 0.6939(11) 0.7759(9) 0.1870(14) 0.034 Uiso 1 1 d . U . . .
N5 N 0.65474(7) 0.51409(5) 0.00781(9) 0.0213(2) Uani 1 1 d . . . . .
C1 C 1.06731(10) 0.49503(9) 0.15493(15) 0.0402(4) Uani 1 1 d . . . . .
H1 H 1.0781 0.4484 0.1749 0.048 Uiso 1 1 calc R U . . .
C2 C 1.11901(11) 0.52588(11) 0.07165(16) 0.0508(5) Uani 1 1 d . . . . .
H2 H 1.1642 0.5001 0.0334 0.061 Uiso 1 1 calc R U . . .
C3 C 1.10544(12) 0.59402(11) 0.04364(16) 0.0532(5) Uani 1 1 d . . . . .
H3 H 1.1425 0.6154 -0.0119 0.064 Uiso 1 1 calc R U . . .
C4 C 1.03783(13) 0.63100(10) 0.09669(17) 0.0528(5) Uani 1 1 d . . . . .
H4 H 1.0278 0.6777 0.0768 0.063 Uiso 1 1 calc R U . . .
C5 C 0.98459(11) 0.60000(8) 0.17896(15) 0.0395(3) Uani 1 1 d . . . . .
H5 H 0.9376 0.6254 0.2145 0.047 Uiso 1 1 calc R U . . .
C6 C 0.99958(9) 0.53181(7) 0.20969(12) 0.0289(3) Uani 1 1 d . . . . .
C7 C 0.94473(9) 0.49510(7) 0.29836(12) 0.0274(3) Uani 1 1 d . . . . .
C8 C 0.79733(9) 0.49335(6) 0.39508(11) 0.0244(3) Uani 1 1 d . . . . .
C9 C 0.81913(10) 0.49454(7) 0.51607(12) 0.0315(3) Uani 1 1 d . . . . .
H9 H 0.8765 0.5140 0.5468 0.038 Uiso 1 1 calc R U . . .
C10 C 0.75740(11) 0.46733(8) 0.59238(13) 0.0373(3) Uani 1 1 d . . . . .
H10 H 0.7724 0.4680 0.6753 0.045 Uiso 1 1 calc R U . . .
C11 C 0.67393(11) 0.43925(8) 0.54721(12) 0.0351(3) Uani 1 1 d . . . . .
H11 H 0.6321 0.4201 0.5995 0.042 Uiso 1 1 calc R U . . .
C12 C 0.65066(10) 0.43874(7) 0.42688(12) 0.0296(3) Uani 1 1 d . . . . .
H12 H 0.5928 0.4198 0.3970 0.036 Uiso 1 1 calc R U . . .
C13 C 0.71194(9) 0.46600(6) 0.34951(11) 0.0243(3) Uani 1 1 d . . . . .
C14 C 0.62742(9) 0.43112(6) 0.16057(11) 0.0242(3) Uani 1 1 d . . . . .
C15 C 0.61346(9) 0.45527(6) 0.03383(11) 0.0224(2) Uani 1 1 d . . . . .
C16 C 0.55805(9) 0.41832(7) -0.04868(12) 0.0274(3) Uani 1 1 d . . . . .
H16 H 0.5299 0.3765 -0.0276 0.033 Uiso 1 1 calc R U . . .
C17 C 0.54482(10) 0.44387(7) -0.16265(12) 0.0292(3) Uani 1 1 d . . . . .
H17 H 0.5074 0.4197 -0.2212 0.035 Uiso 1 1 calc R U . . .
C18 C 0.58691(9) 0.50520(7) -0.19032(11) 0.0253(3) Uani 1 1 d . . . . .
H18 H 0.5786 0.5239 -0.2676 0.030 Uiso 1 1 calc R U . . .
C19 C 0.64146(8) 0.53843(6) -0.10213(10) 0.0211(2) Uani 1 1 d . . . . .
C20 C 0.68878(8) 0.60530(6) -0.12729(10) 0.0215(2) Uani 1 1 d . . . . .
C21 C 0.78347(9) 0.69531(6) -0.02353(11) 0.0221(2) Uani 1 1 d . . . . .
C22 C 0.84801(9) 0.70661(7) -0.10767(11) 0.0265(3) Uani 1 1 d . . . . .
H22 H 0.8554 0.6733 -0.1673 0.032 Uiso 1 1 calc R U . . .
C23 C 0.90145(9) 0.76540(7) -0.10575(12) 0.0297(3) Uani 1 1 d . . . . .
H23 H 0.9448 0.7725 -0.1642 0.036 Uiso 1 1 calc R U . . .
C24 C 0.89189(10) 0.81408(7) -0.01867(12) 0.0304(3) Uani 1 1 d . . . . .
H24 H 0.9276 0.8550 -0.0179 0.036 Uiso 1 1 calc R U . . .
C25 C 0.82976(10) 0.80255(6) 0.06724(12) 0.0274(3) Uani 1 1 d . . . . .
H25 H 0.8235 0.8358 0.1272 0.033 Uiso 1 1 calc R U . . .
C26 C 0.77619(8) 0.74307(6) 0.06737(11) 0.0220(2) Uani 1 1 d . . . . .
C27 C 0.69977(8) 0.68083(6) 0.22384(10) 0.0207(2) Uani 1 1 d . . . . .
C28 C 0.63216(8) 0.68703(6) 0.31735(10) 0.0211(2) Uani 1 1 d . . . . .
C29 C 0.63806(9) 0.63886(6) 0.40846(11) 0.0253(3) Uani 1 1 d . . . . .
H29 H 0.6844 0.6041 0.4095 0.030 Uiso 1 1 calc R U . . .
C30 C 0.57665(10) 0.64159(7) 0.49720(12) 0.0307(3) Uani 1 1 d . . . . .
H30 H 0.5815 0.6090 0.5595 0.037 Uiso 1 1 calc R U . . .
C31 C 0.50822(10) 0.69163(7) 0.49556(12) 0.0303(3) Uani 1 1 d . . . . .
H31 H 0.4660 0.6932 0.5563 0.036 Uiso 1 1 calc R U . . .
C32 C 0.50145(9) 0.73937(7) 0.40539(13) 0.0303(3) Uani 1 1 d . . . . .
H32 H 0.4544 0.7736 0.4042 0.036 Uiso 1 1 calc R U . . .
C33 C 0.56321(9) 0.73740(6) 0.31652(12) 0.0265(3) Uani 1 1 d . . . . .
H33 H 0.5585 0.7704 0.2550 0.032 Uiso 1 1 calc R U . . .
O10A O 0.71426(10) 0.21906(8) 0.49419(12) 0.0628(4) Uani 0.85 1 d . . P A 1
N10A N 0.80727(12) 0.28179(9) 0.38541(17) 0.0382(4) Uani 0.85 1 d . . P A 1
C10A C 0.69805(19) 0.20497(15) 0.2821(2) 0.0907(9) Uani 0.85 1 d . . P A 1
H10A H 0.7405 0.1699 0.2553 0.136 Uiso 0.85 1 calc R U P A 1
H10B H 0.6895 0.2408 0.2218 0.136 Uiso 0.85 1 calc R U P A 1
H10C H 0.6375 0.1842 0.2952 0.136 Uiso 0.85 1 calc R U P A 1
C11A C 0.73865(14) 0.23555(12) 0.3948(2) 0.0439(4) Uani 0.85 1 d . . P A 1
C12A C 0.84119(16) 0.30203(11) 0.27333(18) 0.0637(6) Uani 0.85 1 d . . P A 1
H12A H 0.8923 0.2717 0.2541 0.096 Uiso 0.85 1 calc R U P A 1
H12B H 0.8639 0.3493 0.2788 0.096 Uiso 0.85 1 calc R U P A 1
H12C H 0.7902 0.2988 0.2113 0.096 Uiso 0.85 1 calc R U P A 1
C13A C 0.85135(14) 0.30970(10) 0.49540(17) 0.0528(4) Uani 0.85 1 d . . P A 1
H13A H 0.8035 0.3180 0.5513 0.079 Uiso 0.85 1 calc R U P A 1
H13B H 0.8827 0.3528 0.4788 0.079 Uiso 0.85 1 calc R U P A 1
H13C H 0.8973 0.2770 0.5298 0.079 Uiso 0.85 1 calc R U P A 1
O10B O 0.71426(10) 0.21906(8) 0.49419(12) 0.0628(4) Uani 0.15 1 d . . P B 2
N10B N 0.7705(8) 0.2587(6) 0.3398(11) 0.045(2) Uani 0.15 1 d . . P B 2
C10B C 0.69805(19) 0.20497(15) 0.2821(2) 0.0907(9) Uani 0.15 1 d . . P B 2
H10D H 0.6989 0.2069 0.1959 0.136 Uiso 0.15 1 calc R U P B 2
H10E H 0.7153 0.1589 0.3098 0.136 Uiso 0.15 1 calc R U P B 2
H10F H 0.6352 0.2160 0.3051 0.136 Uiso 0.15 1 calc R U P B 2
C11B C 0.7751(8) 0.2604(6) 0.4560(11) 0.040(2) Uani 0.15 1 d . . P B 2
C12B C 0.84119(16) 0.30203(11) 0.27333(18) 0.0637(6) Uani 0.15 1 d . . P B 2
H12D H 0.8292 0.2955 0.1880 0.096 Uiso 0.15 1 calc R U P B 2
H12E H 0.8338 0.3505 0.2927 0.096 Uiso 0.15 1 calc R U P B 2
H12F H 0.9051 0.2874 0.2975 0.096 Uiso 0.15 1 calc R U P B 2
C13B C 0.85135(14) 0.30970(10) 0.49540(17) 0.0528(4) Uani 0.15 1 d . . P B 2
H13D H 0.8782 0.3295 0.4260 0.079 Uiso 0.15 1 calc R U P B 2
H13E H 0.8254 0.3463 0.5422 0.079 Uiso 0.15 1 calc R U P B 2
H13F H 0.9002 0.2855 0.5437 0.079 Uiso 0.15 1 calc R U P B 2

loop_
_atom_site_aniso_label
_atom_site_aniso_U_11
_atom_site_aniso_U_22
_atom_site_aniso_U_33
_atom_site_aniso_U_23
_atom_site_aniso_U_13
_atom_site_aniso_U_12
O1 0.0326(5) 0.0326(5) 0.0585(7) 0.0140(5) 0.0023(5) 0.0067(4)
O2 0.0524(6) 0.0259(5) 0.0290(5) 0.0038(4) 0.0044(4) -0.0146(4)
O3 0.0393(5) 0.0249(5) 0.0196(4) 0.0033(3) 0.0032(4) -0.0037(4)
O4 0.0340(5) 0.0207(4) 0.0207(4) 0.0016(3) 0.0026(4) 0.0060(4)
N1 0.0232(5) 0.0247(5) 0.0321(6) 0.0078(5) 0.0009(4) 0.0008(4)
N2 0.0318(6) 0.0300(6) 0.0224(5) 0.0075(4) 0.0008(4) -0.0100(5)
N3 0.0345(6) 0.0194(5) 0.0183(5) 0.0015(4) 0.0042(4) -0.0046(4)
N4 0.0293(5) 0.0163(5) 0.0228(5) -0.0003(4) 0.0050(4) 0.0016(4)
N5 0.0230(5) 0.0208(5) 0.0204(5) 0.0005(4) 0.0046(4) -0.0013(4)
C1 0.0263(7) 0.0477(9) 0.0466(9) 0.0007(7) 0.0014(6) 0.0092(6)
C2 0.0269(8) 0.0805(14) 0.0456(10) -0.0009(9) 0.0075(7) 0.0077(8)
C3 0.0368(9) 0.0784(14) 0.0454(10) 0.0076(9) 0.0104(7) -0.0146(9)
C4 0.0560(11) 0.0445(10) 0.0594(11) 0.0092(8) 0.0153(9) -0.0143(8)
C5 0.0404(8) 0.0305(7) 0.0489(9) -0.0012(6) 0.0135(7) -0.0055(6)
C6 0.0221(6) 0.0305(7) 0.0336(7) -0.0016(5) -0.0008(5) -0.0031(5)
C7 0.0232(6) 0.0237(6) 0.0346(7) -0.0012(5) -0.0025(5) -0.0014(5)
C8 0.0244(6) 0.0208(6) 0.0281(6) 0.0043(5) 0.0019(5) 0.0019(5)
C9 0.0319(7) 0.0318(7) 0.0299(7) 0.0012(6) -0.0041(5) -0.0006(6)
C10 0.0462(8) 0.0428(8) 0.0225(7) 0.0009(6) -0.0002(6) -0.0009(7)
C11 0.0422(8) 0.0385(8) 0.0255(7) 0.0032(6) 0.0089(6) -0.0049(6)
C12 0.0315(7) 0.0304(7) 0.0271(7) 0.0026(5) 0.0042(5) -0.0059(5)
C13 0.0286(6) 0.0214(6) 0.0229(6) 0.0035(5) 0.0013(5) 0.0000(5)
C14 0.0283(6) 0.0211(6) 0.0237(6) 0.0012(5) 0.0044(5) -0.0010(5)
C15 0.0247(6) 0.0204(6) 0.0227(6) 0.0002(5) 0.0054(5) -0.0002(5)
C16 0.0317(7) 0.0225(6) 0.0282(7) -0.0011(5) 0.0037(5) -0.0060(5)
C17 0.0331(7) 0.0291(7) 0.0252(6) -0.0042(5) 0.0003(5) -0.0065(5)
C18 0.0298(6) 0.0265(6) 0.0197(6) 0.0000(5) 0.0028(5) -0.0002(5)
C19 0.0232(6) 0.0202(6) 0.0206(6) -0.0002(4) 0.0057(4) 0.0009(4)
C20 0.0248(6) 0.0196(6) 0.0206(6) 0.0001(4) 0.0050(4) 0.0014(5)
C21 0.0264(6) 0.0180(5) 0.0218(6) 0.0027(4) 0.0011(5) -0.0005(5)
C22 0.0315(7) 0.0245(6) 0.0239(6) 0.0008(5) 0.0051(5) 0.0012(5)
C23 0.0296(7) 0.0307(7) 0.0295(7) 0.0067(5) 0.0075(5) -0.0013(5)
C24 0.0329(7) 0.0241(6) 0.0343(7) 0.0047(5) 0.0025(6) -0.0077(5)
C25 0.0349(7) 0.0207(6) 0.0264(6) -0.0002(5) 0.0016(5) -0.0028(5)
C26 0.0260(6) 0.0192(6) 0.0207(6) 0.0027(4) 0.0011(4) 0.0007(5)
C27 0.0242(6) 0.0190(5) 0.0185(6) -0.0002(4) -0.0015(4) -0.0004(4)
C28 0.0237(6) 0.0187(5) 0.0206(6) -0.0021(4) -0.0002(4) -0.0029(4)
C29 0.0294(6) 0.0216(6) 0.0249(6) 0.0017(5) 0.0008(5) 0.0011(5)
C30 0.0380(7) 0.0290(7) 0.0255(7) 0.0050(5) 0.0050(5) -0.0026(6)
C31 0.0328(7) 0.0299(7) 0.0292(7) -0.0039(5) 0.0093(5) -0.0059(5)
C32 0.0299(7) 0.0249(6) 0.0369(7) -0.0030(5) 0.0075(6) 0.0014(5)
C33 0.0291(6) 0.0213(6) 0.0292(7) 0.0030(5) 0.0026(5) 0.0007(5)
O10A 0.0597(8) 0.0736(9) 0.0578(8) 0.0080(7) 0.0225(7) -0.0092(7)
N10A 0.0363(9) 0.0370(9) 0.0415(10) -0.0008(8) 0.0040(8) -0.0019(7)
C10A 0.0981(19) 0.116(2) 0.0544(13) 0.0161(13) -0.0188(12) -0.0663(17)
C11A 0.0346(10) 0.0496(12) 0.0474(12) 0.0082(11) 0.0018(10) -0.0045(9)
C12A 0.0799(14) 0.0601(12) 0.0535(11) 0.0022(9) 0.0218(10) -0.0234(11)
C13A 0.0560(11) 0.0451(10) 0.0569(11) -0.0115(8) 0.0012(9) -0.0041(8)
O10B 0.0597(8) 0.0736(9) 0.0578(8) 0.0080(7) 0.0225(7) -0.0092(7)
N10B 0.038(5) 0.040(6) 0.057(7) 0.002(5) 0.006(5) -0.013(4)
C10B 0.0981(19) 0.116(2) 0.0544(13) 0.0161(13) -0.0188(12) -0.0663(17)
C11B 0.027(5) 0.040(6) 0.052(7) 0.001(6) 0.001(5) -0.002(4)
C12B 0.0799(14) 0.0601(12) 0.0535(11) 0.0022(9) 0.0218(10) -0.0234(11)
C13B 0.0560(11) 0.0451(10) 0.0569(11) -0.0115(8) 0.0012(9) -0.0041(8)

loop_
_atom_type_symbol
_atom_type_description
_atom_type_scat_dispersion_real
_atom_type_scat_dispersion_imag
_atom_type_scat_source
C C 0.0033 0.0016 'International Tables Vol C Tables 4.2.6.8 and 6.1.1.4'
H H 0.0000 0.0000 'International Tables Vol C Tables 4.2.6.8 and 6.1.1.4'
N N 0.0061 0.0033 'International Tables Vol C Tables 4.2.6.8 and 6.1.1.4'
O O 0.0106 0.0060 'International Tables Vol C Tables 4.2.6.8 and 6.1.1.4'

loop_
_geom_angle_atom_site_label_1
_geom_angle_atom_site_label_2
_geom_angle_atom_site_label_3
_geom_angle
C7 N1 C8 123.24(11)
C7 N1 H1N 119.6(11)
C8 N1 H1N 117.2(11)
C14 N2 C13 127.89(11)
C14 N2 H2N 114.1(12)
C13 N2 H2N 117.7(12)
C20 N3 C21 126.97(11)
C20 N3 H3N 115.3(11)
C21 N3 H3N 117.7(11)
C27 N4 C26 126.09(10)
C27 N4 H4N 115.5(10)
C26 N4 H4N 115.1(10)
C19 N5 C15 118.47(11)
C2 C1 C6 120.38(16)
C2 C1 H1 119.8
C6 C1 H1 119.8
C1 C2 C3 120.38(16)
C1 C2 H2 119.8
C3 C2 H2 119.8
C2 C3 C4 119.80(16)
C2 C3 H3 120.1
C4 C3 H3 120.1
C3 C4 C5 120.08(17)
C3 C4 H4 120.0
C5 C4 H4 120.0
C4 C5 C6 120.35(15)
C4 C5 H5 119.8
C6 C5 H5 119.8
C1 C6 C5 118.98(14)
C1 C6 C7 117.86(13)
C5 C6 C7 123.15(13)
O1 C7 N1 122.83(13)
O1 C7 C6 121.66(12)
N1 C7 C6 115.50(11)
C9 C8 C13 120.12(12)
C9 C8 N1 120.59(12)
C13 C8 N1 119.24(11)
C8 C9 C10 120.14(13)
C8 C9 H9 119.9
C10 C9 H9 119.9
C11 C10 C9 119.69(13)
C11 C10 H10 120.2
C9 C10 H10 120.2
C12 C11 C10 120.75(13)
C12 C11 H11 119.6
C10 C11 H11 119.6
C11 C12 C13 120.06(13)
C11 C12 H12 120.0
C13 C12 H12 120.0
C12 C13 C8 119.21(12)
C12 C13 N2 122.09(12)
C8 C13 N2 118.63(11)
O2 C14 N2 125.73(12)
O2 C14 C15 121.35(12)
N2 C14 C15 112.91(10)
N5 C15 C16 122.76(12)
N5 C15 C14 116.60(11)
C16 C15 C14 120.62(11)
C17 C16 C15 118.39(12)
C17 C16 H16 120.8
C15 C16 H16 120.8
C16 C17 C18 119.27(12)
C16 C17 H17 120.4
C18 C17 H17 120.4
C19 C18 C17 118.27(12)
C19 C18 H18 120.9
C17 C18 H18 120.9
N5 C19 C18 122.84(11)
N5 C19 C20 116.66(11)
C18 C19 C20 120.50(11)
O3 C20 N3 126.05(11)
O3 C20 C19 120.93(11)
N3 C20 C19 113.02(10)
C22 C21 C26 119.09(11)
C22 C21 N3 120.09(11)
C26 C21 N3 120.80(11)
C23 C22 C21 121.06(12)
C23 C22 H22 119.5
C21 C22 H22 119.5
C22 C23 C24 120.03(12)
C22 C23 H23 120.0
C24 C23 H23 120.0
C25 C24 C23 119.40(12)
C25 C24 H24 120.3
C23 C24 H24 120.3
C24 C25 C26 121.25(12)
C24 C25 H25 119.4
C26 C25 H25 119.4
C25 C26 C21 119.07(11)
C25 C26 N4 117.14(11)
C21 C26 N4 123.66(11)
O4 C27 N4 122.29(11)
O4 C27 C28 120.84(11)
N4 C27 C28 116.87(10)
C33 C28 C29 119.15(11)
C33 C28 C27 123.26(11)
C29 C28 C27 117.58(11)
C30 C29 C28 120.24(12)
C30 C29 H29 119.9
C28 C29 H29 119.9
C29 C30 C31 120.26(12)
C29 C30 H30 119.9
C31 C30 H30 119.9
C32 C31 C30 119.97(12)
C32 C31 H31 120.0
C30 C31 H31 120.0
C31 C32 C33 120.20(12)
C31 C32 H32 119.9
C33 C32 H32 119.9
C32 C33 C28 120.18(12)
C32 C33 H33 119.9
C28 C33 H33 119.9
C11A N10A C12A 123.1(2)
C11A N10A C13A 117.22(19)
C12A N10A C13A 119.65(18)
C11A C10A H10A 109.5
C11A C10A H10B 109.5
H10A C10A H10B 109.5
C11A C10A H10C 109.5
H10A C10A H10C 109.5
H10B C10A H10C 109.5
O10A C11A N10A 119.9(2)
O10A C11A C10A 123.6(2)
N10A C11A C10A 116.4(2)
N10A C12A H12A 109.5
N10A C12A H12B 109.5
H12A C12A H12B 109.5
N10A C12A H12C 109.5
H12A C12A H12C 109.5
H12B C12A H12C 109.5
N10A C13A H13A 109.5
N10A C13A H13B 109.5
H13A C13A H13B 109.5
N10A C13A H13C 109.5
H13A C13A H13C 109.5
H13B C13A H13C 109.5
C11B N10B C12B 118.9(11)
C11B N10B C10B 114.6(11)
C12B N10B C10B 126.2(8)
N10B C10B H10D 109.5
N10B C10B H10E 109.5
H10D C10B H10E 109.5
N10B C10B H10F 109.5
H10D C10B H10F 109.5
H10E C10B H10F 109.5
O10B C11B N10B 109.5(12)
O10B C11B C13B 143.1(10)
N10B C11B C13B 107.4(11)
N10B C12B H12D 109.5
N10B C12B H12E 109.5
H12D C12B H12E 109.5
N10B C12B H12F 109.5
H12D C12B H12F 109.5
H12E C12B H12F 109.5
C11B C13B H13D 109.5
C11B C13B H13E 109.5
H13D C13B H13E 109.5
C11B C13B H13F 109.5
H13D C13B H13F 109.5
H13E C13B H13F 109.5

loop_
_geom_bond_atom_site_label_1
_geom_bond_atom_site_label_2
_geom_bond_distance
O1 C7 1.2200(16)
O2 C14 1.2179(15)
O3 C20 1.2286(15)
O4 C27 1.2421(14)
N1 C7 1.3569(17)
N1 C8 1.4273(16)
N1 H1N 0.892(18)
N2 C14 1.3528(17)
N2 C13 1.4103(16)
N2 H2N 0.842(18)
N3 C20 1.3469(16)
N3 C21 1.4137(15)
N3 H3N 0.876(17)
N4 C27 1.3508(15)
N4 C26 1.4216(15)
N4 H4N 0.885(17)
N5 C19 1.3359(15)
N5 C15 1.3361(15)
C1 C2 1.380(2)
C1 C6 1.390(2)
C1 H1 0.9500
C2 C3 1.381(3)
C2 H2 0.9500
C3 C4 1.381(3)
C3 H3 0.9500
C4 C5 1.386(2)
C4 H4 0.9500
C5 C6 1.391(2)
C5 H5 0.9500
C6 C7 1.5026(19)
C8 C9 1.3862(19)
C8 C13 1.4013(18)
C9 C10 1.387(2)
C9 H9 0.9500
C10 C11 1.382(2)
C10 H10 0.9500
C11 C12 1.3822(19)
C11 H11 0.9500
C12 C13 1.3914(17)
C12 H12 0.9500
C14 C15 1.5132(17)
C15 C16 1.3874(18)
C16 C17 1.3866(19)
C16 H16 0.9500
C17 C18 1.3887(18)
C17 H17 0.9500
C18 C19 1.3873(18)
C18 H18 0.9500
C19 C20 1.5100(16)
C21 C22 1.3933(17)
C21 C26 1.4007(17)
C22 C23 1.3812(19)
C22 H22 0.9500
C23 C24 1.386(2)
C23 H23 0.9500
C24 C25 1.3846(19)
C24 H24 0.9500
C25 C26 1.3942(17)
C25 H25 0.9500
C27 C28 1.4919(17)
C28 C33 1.3955(17)
C28 C29 1.3965(17)
C29 C30 1.3846(18)
C29 H29 0.9500
C30 C31 1.385(2)
C30 H30 0.9500
C31 C32 1.383(2)
C31 H31 0.9500
C32 C33 1.3887(18)
C32 H32 0.9500
C33 H33 0.9500
O10A C11A 1.247(3)
N10A C11A 1.346(3)
N10A C12A 1.448(2)
N10A C13A 1.464(3)
C10A C11A 1.492(3)
C10A H10A 0.9800
C10A H10B 0.9800
C10A H10C 0.9800
C12A H12A 0.9800
C12A H12B 0.9800
C12A H12C 0.9800
C13A H13A 0.9800
C13A H13B 0.9800
C13A H13C 0.9800
O10B C11B 1.287(12)
N10B C11B 1.315(17)
N10B C12B 1.557(12)
N10B C10B 1.586(13)
C10B H10D 0.9800
C10B H10E 0.9800
C10B H10F 0.9800
C11B C13B 1.502(12)
C12B H12D 0.9800
C12B H12E 0.9800
C12B H12F 0.9800
C13B H13D 0.9800
C13B H13E 0.9800
C13B H13F 0.9800

loop_
_geom_hbond_atom_site_label_D
_geom_hbond_atom_site_label_H
_geom_hbond_atom_site_label_A
_geom_hbond_distance_DH
_geom_hbond_distance_HA
_geom_hbond_distance_DA
_geom_hbond_angle_DHA
_geom_hbond_site_symmetry_A
N1 H1N O4 0.892(18) 2.037(18) 2.8676(14) 154.3(15) .
N2 H2N O4 0.842(18) 2.459(18) 3.1551(14) 140.5(15) .
N2 H2N N5 0.842(18) 2.175(18) 2.6424(15) 114.9(15) .
N3 H3N O4 0.876(17) 1.958(17) 2.6935(13) 140.7(15) .
N3 H3N N5 0.876(17) 2.184(16) 2.6429(14) 112.3(13) .
N4 H4N O3 0.885(17) 2.123(17) 2.9849(14) 164.4(15) 4_576

loop_
_geom_torsion_atom_site_label_1
_geom_torsion_atom_site_label_2
_geom_torsion_atom_site_label_3
_geom_torsion_atom_site_label_4
_geom_torsion
C6 C1 C2 C3 1.4(3)
C1 C2 C3 C4 -1.9(3)
C2 C3 C4 C5 0.8(3)
C3 C4 C5 C6 0.8(3)
C2 C1 C6 C5 0.2(2)
C2 C1 C6 C7 179.18(14)
C4 C5 C6 C1 -1.3(2)
C4 C5 C6 C7 179.80(15)
C8 N1 C7 O1 0.2(2)
C8 N1 C7 C6 178.81(12)
C1 C6 C7 O1 22.5(2)
C5 C6 C7 O1 -158.56(15)
C1 C6 C7 N1 -156.15(13)
C5 C6 C7 N1 22.8(2)
C7 N1 C8 C9 68.01(18)
C7 N1 C8 C13 -114.32(14)
C13 C8 C9 C10 1.4(2)
N1 C8 C9 C10 179.03(13)
C8 C9 C10 C11 -0.2(2)
C9 C10 C11 C12 -0.8(2)
C10 C11 C12 C13 0.7(2)
C11 C12 C13 C8 0.5(2)
C11 C12 C13 N2 -176.52(13)
C9 C8 C13 C12 -1.50(19)
N1 C8 C13 C12 -179.17(12)
C9 C8 C13 N2 175.58(12)
N1 C8 C13 N2 -2.09(18)
C14 N2 C13 C12 -24.3(2)
C14 N2 C13 C8 158.68(13)
C13 N2 C14 O2 -5.1(2)
C13 N2 C14 C15 173.61(12)
C19 N5 C15 C16 0.45(18)
C19 N5 C15 C14 -177.69(10)
O2 C14 C15 N5 171.96(12)
N2 C14 C15 N5 -6.78(16)
O2 C14 C15 C16 -6.22(19)
N2 C14 C15 C16 175.04(12)
N5 C15 C16 C17 -0.30(19)
C14 C15 C16 C17 177.77(12)
C15 C16 C17 C18 -0.2(2)
C16 C17 C18 C19 0.43(19)
C15 N5 C19 C18 -0.15(18)
C15 N5 C19 C20 179.52(10)
C17 C18 C19 N5 -0.29(19)
C17 C18 C19 C20 -179.94(11)
C21 N3 C20 O3 -6.0(2)
C21 N3 C20 C19 174.19(11)
N5 C19 C20 O3 171.46(11)
C18 C19 C20 O3 -8.87(18)
N5 C19 C20 N3 -8.69(15)
C18 C19 C20 N3 170.98(11)
C20 N3 C21 C22 -38.42(19)
C20 N3 C21 C26 142.77(13)
C26 C21 C22 C23 -2.98(19)
N3 C21 C22 C23 178.19(12)
C21 C22 C23 C24 0.5(2)
C22 C23 C24 C25 1.2(2)
C23 C24 C25 C26 -0.4(2)
C24 C25 C26 C21 -2.08(19)
C24 C25 C26 N4 -178.07(12)
C22 C21 C26 C25 3.73(18)
N3 C21 C26 C25 -177.46(11)
C22 C21 C26 N4 179.44(11)
N3 C21 C26 N4 -1.75(18)
C27 N4 C26 C25 -134.36(13)
C27 N4 C26 C21 49.85(18)
C26 N4 C27 O4 -4.12(19)
C26 N4 C27 C28 176.80(11)
O4 C27 C28 C33 -159.32(12)
N4 C27 C28 C33 19.78(17)
O4 C27 C28 C29 19.50(17)
N4 C27 C28 C29 -161.41(11)
C33 C28 C29 C30 -0.54(19)
C27 C28 C29 C30 -179.41(11)
C28 C29 C30 C31 0.7(2)
C29 C30 C31 C32 -0.4(2)
C30 C31 C32 C33 -0.1(2)
C31 C32 C33 C28 0.3(2)
C29 C28 C33 C32 0.01(19)
C27 C28 C33 C32 178.80(12)
C12A N10A C11A O10A 178.18(19)
C13A N10A C11A O10A 1.1(3)
C12A N10A C11A C10A 0.2(3)
C13A N10A C11A C10A -176.9(2)
C12B N10B C11B O10B -177.0(7)
C10B N10B C11B O10B -3.2(12)
C12B N10B C11B C13B 2.1(12)
C10B N10B C11B C13B 175.9(6)
